data_4325273
loop_
_publ_author_name
'Minao Tang'
'Dongfeng Li'
'Uma Prasad Mallik'
'Yuan-Zhu Zhang'
'Rodolphe Cl\'erac'
'Gordon T. Yee'
'Myung-Hwan Whangbo'
'Amshumali Mungalimane'
'Stephen M. Holmes'

_publ_section_title
;
 Synthesis and Characterization of Di- and Trivalent Pyrazolylborate
 \b-Diketonates and Cyanometalates
;
_journal_name_full 'Inorganic Chemistry'
_journal_page_first 5153
_journal_page_last 5164
_journal_paper_doi 10.1021/ic200464t
_journal_volume 50
_journal_year 2011
_chemical_formula_sum 'C46 H40 Co4 Mn N6 O2'
_chemical_formula_weight 999.50
_chemical_name_systematic
; 
 ? 
;
_space_group_IT_number 82
_symmetry_cell_setting tetragonal
_symmetry_space_group_name_Hall 'I -4'
_symmetry_space_group_name_H-M 'I -4'
_atom_sites_solution_hydrogens geom
_atom_sites_solution_primary direct
_atom_sites_solution_secondary difmap
_audit_creation_method SHELXL-97
_cell_angle_alpha 90.00
_cell_angle_beta 90.00
_cell_angle_gamma 90.00
_cell_formula_units_Z 2
_cell_length_a 13.0256(18)
_cell_length_b 13.0256(18)
_cell_length_c 13.993(3)
_cell_measurement_temperature 293(2)
_cell_volume 2374.1(7)
_computing_cell_refinement 'SCALEPACK (Otwinowski & Minor, 1997)'
_computing_data_collection 'COLLECT (Nonius, 1998)'
_computing_data_reduction 'DENZO-SMN (Otwinowski & Minor, 1997)'
_computing_molecular_graphics 'XP in SHELXTL (Sheldrick, 1994)'
_computing_structure_refinement 'SHELXL-97 (Sheldrick, 1997)'
_computing_structure_solution 'SHELXS-97 (Sheldrick, 1990)'
_diffrn_ambient_temperature 293(2)
_diffrn_measured_fraction_theta_full 0.996
_diffrn_measured_fraction_theta_max 0.996
_diffrn_measurement_device_type 'Nonius KappaCCD diffractometer'
_diffrn_measurement_method '\w scans at fixed \c = 55\%'
_diffrn_radiation_monochromator graphite
_diffrn_radiation_source 'fine-focus sealed tube'
_diffrn_radiation_type MoK\a
_diffrn_radiation_wavelength 0.71073
_diffrn_reflns_av_R_equivalents 0.0832
_diffrn_reflns_av_sigmaI/netI 0.0439
_diffrn_reflns_limit_h_max 15
_diffrn_reflns_limit_h_min -15
_diffrn_reflns_limit_k_max 13
_diffrn_reflns_limit_k_min -15
_diffrn_reflns_limit_l_max 16
_diffrn_reflns_limit_l_min -16
_diffrn_reflns_number 15192
_diffrn_reflns_theta_full 25.00
_diffrn_reflns_theta_max 25.00
_diffrn_reflns_theta_min 3.66
_exptl_absorpt_coefficient_mu 1.668
_exptl_absorpt_correction_T_max 0.8510
_exptl_absorpt_correction_T_min 0.7315
_exptl_absorpt_correction_type multi-scan
_exptl_absorpt_process_details 'Scalepack (Otwinowski & Minor, 1997)'
_exptl_crystal_colour Yellow
_exptl_crystal_density_diffrn 1.398
_exptl_crystal_description Rhombohedron
_exptl_crystal_F_000 1014
_exptl_crystal_size_max 0.20
_exptl_crystal_size_mid 0.20
_exptl_crystal_size_min 0.10
_refine_diff_density_max 1.855
_refine_diff_density_min -0.749
_refine_diff_density_rms 0.171
_refine_ls_abs_structure_details 'Flack H D (1983), Acta Cryst. A39, 876-881'
_refine_ls_abs_structure_Flack 0.94(12)
_refine_ls_extinction_method none
_refine_ls_goodness_of_fit_ref 1.328
_refine_ls_hydrogen_treatment constr
_refine_ls_matrix_type full
_refine_ls_number_parameters 118
_refine_ls_number_reflns 2094
_refine_ls_number_restraints 140
_refine_ls_restrained_S_all 1.331
_refine_ls_R_factor_all 0.1197
_refine_ls_R_factor_gt 0.1015
_refine_ls_shift/su_max 0.000
_refine_ls_shift/su_mean 0.000
_refine_ls_structure_factor_coef Fsqd
_refine_ls_weighting_details 'calc w=1/[\s^2^(Fo^2^)+(0.2000P)^2^+0.0000P] where P=(Fo^2^+2Fc^2^)/3'
_refine_ls_weighting_scheme calc
_refine_ls_wR_factor_gt 0.2977
_refine_ls_wR_factor_ref 0.3156
_reflns_number_gt 1686
_reflns_number_total 2094
_reflns_threshold_expression >2sigma(I)
_cod_data_source_file ic200464t_si_002_7.cif
_cod_data_source_block 9_k07265
_cod_original_cell_volume 2374.2(7)
_cod_database_code 4325273

loop_
_symmetry_equiv_pos_as_xyz
'x, y, z'
'-x, -y, z'
'y, -x, -z'
'-y, x, -z'
'x+1/2, y+1/2, z+1/2'
'-x+1/2, -y+1/2, z+1/2'
'y+1/2, -x+1/2, -z+1/2'
'-y+1/2, x+1/2, -z+1/2'

loop_
_atom_site_label
_atom_site_type_symbol
_atom_site_fract_x
_atom_site_fract_y
_atom_site_fract_z
_atom_site_U_iso_or_equiv
_atom_site_adp_type
_atom_site_occupancy
_atom_site_symmetry_multiplicity
_atom_site_calc_flag
_atom_site_refinement_flags
Mn1 Mn 0.0000 0.0000 0.0000 0.0332(7) Uani 1 4 d S
Co1 Co 0.28786(14) 0.71198(15) 0.17126(11) 0.0778(8) Uani 1 1 d .
N1 N 0.2403(6) -0.0008(7) -0.0007(10) 0.068(2) Uani 1 1 d .
N2 N 0.0000 0.0000 0.2243(11) 0.072(4) Uani 1 2 d S
C1 C 0.1521(6) 0.0001(6) 0.0011(9) 0.048(2) Uani 1 1 d .
C2 C 0.0000 0.0000 0.1421(9) 0.040(3) Uani 1 2 d S
C3 C 0.2874(11) 0.6921(12) 0.3138(10) 0.106(3) Uani 1 1 d GU
H3 H 0.3167 0.6336 0.3483 0.127 Uiso 1 1 calc R
C4 C 0.3390(11) 0.7842(12) 0.2907(12) 0.121(4) Uani 1 1 d GU
H4 H 0.4107 0.8004 0.3056 0.145 Uiso 1 1 calc R
C5 C 0.2709(14) 0.8465(11) 0.2375(12) 0.124(4) Uani 1 1 d GU
H5 H 0.2866 0.9141 0.2106 0.149 Uiso 1 1 calc R
C6 C 0.1772(12) 0.7928(13) 0.2278(10) 0.118(4) Uani 1 1 d GU
H6 H 0.1158 0.8176 0.1945 0.141 Uiso 1 1 calc R
C7 C 0.1874(11) 0.6974(13) 0.2749(11) 0.116(4) Uani 1 1 d GU
H7 H 0.1345 0.6442 0.2797 0.139 Uiso 1 1 calc R
C8 C 0.3176(17) 0.7534(16) 0.0346(14) 0.148(5) Uani 1 1 d GU
H8 H 0.2859 0.8108 0.0002 0.178 Uiso 1 1 calc R
C9 C 0.4054(17) 0.7544(17) 0.0750(16) 0.148(5) Uani 1 1 d GU
H9 H 0.4507 0.8141 0.0813 0.178 Uiso 1 1 calc R
C10 C 0.4222(16) 0.6649(17) 0.1087(13) 0.141(5) Uani 1 1 d GU
H10 H 0.4844 0.6429 0.1424 0.169 Uiso 1 1 calc R
C11 C 0.3449(18) 0.6087(13) 0.0891(14) 0.146(5) Uani 1 1 d GU
H11 H 0.3404 0.5343 0.0991 0.176 Uiso 1 1 calc R
C12 C 0.2802(14) 0.6633(17) 0.0433(13) 0.151(5) Uani 1 1 d GU
H12 H 0.2181 0.6378 0.0115 0.181 Uiso 1 1 calc R
O2 O 0.5000 0.0000 -0.2500 0.072(5) Uani 1 4 d S
O1 O 0.5000 1.0000 0.2500 0.059(4) Uani 1 4 d S

loop_
_atom_site_aniso_label
_atom_site_aniso_U_11
_atom_site_aniso_U_22
_atom_site_aniso_U_33
_atom_site_aniso_U_23
_atom_site_aniso_U_13
_atom_site_aniso_U_12
Mn1 0.0259(8) 0.0259(8) 0.0478(14) 0.000 0.000 0.000
Co1 0.0899(13) 0.0933(13) 0.0502(9) 0.0072(9) -0.0072(9) 0.0409(10)
N1 0.046(5) 0.073(6) 0.084(6) -0.005(6) 0.006(6) 0.005(4)
N2 0.091(11) 0.052(9) 0.072(11) 0.000 0.000 -0.040(8)
C1 0.033(4) 0.040(4) 0.071(6) 0.001(5) 0.005(5) 0.001(3)
C2 0.038(7) 0.043(8) 0.039(7) 0.000 0.000 -0.023(6)
C3 0.126(6) 0.117(6) 0.076(5) -0.002(5) 0.012(5) 0.018(5)
C4 0.129(6) 0.128(6) 0.106(6) -0.013(6) 0.001(5) -0.005(5)
C5 0.130(7) 0.120(6) 0.122(7) -0.007(5) 0.011(6) 0.004(5)
C6 0.121(6) 0.118(6) 0.113(6) -0.008(6) 0.004(5) 0.021(5)
C7 0.125(6) 0.118(6) 0.103(6) -0.012(5) 0.016(5) 0.000(5)
C8 0.160(7) 0.158(7) 0.126(7) 0.008(6) 0.003(6) 0.013(6)
C9 0.155(7) 0.155(7) 0.135(7) 0.010(6) 0.015(6) 0.008(6)
C10 0.149(7) 0.145(7) 0.129(7) 0.000(6) 0.015(6) 0.021(6)
C11 0.161(7) 0.146(7) 0.131(7) -0.013(6) 0.010(6) 0.019(6)
C12 0.166(7) 0.155(8) 0.130(7) -0.012(6) 0.001(6) 0.015(6)
O2 0.063(7) 0.063(7) 0.089(13) 0.000 0.000 0.000
O1 0.053(6) 0.053(6) 0.071(10) 0.000 0.000 0.000

loop_
_atom_type_symbol
_atom_type_description
_atom_type_scat_dispersion_real
_atom_type_scat_dispersion_imag
_atom_type_scat_source
C C 0.0033 0.0016 'International Tables Vol C Tables 4.2.6.8 and 6.1.1.4'
H H 0.0000 0.0000 'International Tables Vol C Tables 4.2.6.8 and 6.1.1.4'
N N 0.0061 0.0033 'International Tables Vol C Tables 4.2.6.8 and 6.1.1.4'
O O 0.0106 0.0060 'International Tables Vol C Tables 4.2.6.8 and 6.1.1.4'
Mn Mn 0.3368 0.7283 'International Tables Vol C Tables 4.2.6.8 and 6.1.1.4'
Co Co 0.3368 0.7283 'International Tables Vol C Tables 4.2.6.8 and 6.1.1.4'

loop_
_geom_angle_atom_site_label_1
_geom_angle_atom_site_label_2
_geom_angle_atom_site_label_3
_geom_angle
_geom_angle_site_symmetry_1
_geom_angle_site_symmetry_3
C1 Mn1 C1 90.001(6) 4 2
C1 Mn1 C1 179.1(8) 4 3
C1 Mn1 C1 90.006(6) 2 3
C1 Mn1 C1 90.005(6) 4 .
C1 Mn1 C1 179.1(8) 2 .
C1 Mn1 C1 90.002(6) 3 .
C1 Mn1 C2 89.5(4) 4 3
C1 Mn1 C2 90.5(4) 2 3
C1 Mn1 C2 89.5(4) 3 3
C1 Mn1 C2 90.5(4) . 3
C1 Mn1 C2 90.5(4) 4 .
C1 Mn1 C2 89.5(4) 2 .
C1 Mn1 C2 90.5(4) 3 .
C1 Mn1 C2 89.5(4) . .
C2 Mn1 C2 180.0 3 .
C12 Co1 C11 39.0(4) . .
C12 Co1 C6 121.5(8) . .
C11 Co1 C6 155.0(9) . .
C12 Co1 C7 128.9(7) . .
C11 Co1 C7 129.2(7) . .
C6 Co1 C7 42.3(3) . .
C12 Co1 C5 136.4(8) . .
C11 Co1 C5 159.6(8) . .
C6 Co1 C5 42.0(3) . .
C7 Co1 C5 70.6(5) . .
C12 Co1 C3 153.0(8) . .
C11 Co1 C3 120.3(7) . .
C6 Co1 C3 70.4(5) . .
C7 Co1 C3 41.6(3) . .
C5 Co1 C3 69.6(5) . .
C12 Co1 C8 37.8(4) . .
C11 Co1 C8 63.1(6) . .
C6 Co1 C8 112.3(7) . .
C7 Co1 C8 148.4(7) . .
C5 Co1 C8 103.1(8) . .
C3 Co1 C8 166.3(8) . .
C12 Co1 C4 161.2(7) . .
C11 Co1 C4 133.7(9) . .
C6 Co1 C4 70.0(5) . .
C7 Co1 C4 69.8(5) . .
C5 Co1 C4 41.1(3) . .
C3 Co1 C4 40.9(3) . .
C8 Co1 C4 126.2(8) . .
C12 Co1 C10 62.8(6) . .
C11 Co1 C10 37.3(4) . .
C6 Co1 C10 164.6(9) . .
C7 Co1 C10 148.8(7) . .
C5 Co1 C10 123.7(8) . .
C3 Co1 C10 112.8(7) . .
C8 Co1 C10 60.9(6) . .
C4 Co1 C10 102.1(7) . .
C12 Co1 C9 61.6(6) . .
C11 Co1 C9 61.4(6) . .
C6 Co1 C9 130.7(8) . .
C7 Co1 C9 168.4(7) . .
C5 Co1 C9 98.4(8) . .
C3 Co1 C9 131.9(7) . .
C8 Co1 C9 35.9(4) . .
C4 Co1 C9 99.5(7) . .
C10 Co1 C9 35.7(4) . .
N1 C1 Mn1 178.2(11) . .
N2 C2 Mn1 180.000(1) . .
C7 C3 C4 108.0 . .
C7 C3 Co1 67.3(6) . .
C4 C3 Co1 70.3(6) . .
C5 C4 C3 108.0 . .
C5 C4 Co1 68.1(5) . .
C3 C4 Co1 68.8(6) . .
C4 C5 C6 108.0 . .
C4 C5 Co1 70.8(5) . .
C6 C5 Co1 67.4(6) . .
C7 C6 C5 108.0 . .
C7 C6 Co1 69.2(6) . .
C5 C6 Co1 70.6(6) . .
C3 C7 C6 108.0 . .
C3 C7 Co1 71.0(6) . .
C6 C7 Co1 68.4(5) . .
C12 C8 C9 108.0 . .
C12 C8 Co1 65.9(8) . .
C9 C8 Co1 75.8(8) . .
C10 C9 C8 108.0 . .
C10 C9 Co1 69.5(7) . .
C8 C9 Co1 68.3(7) . .
C9 C10 C11 108.0 . .
C9 C10 Co1 74.8(8) . .
C11 C10 Co1 65.8(8) . .
C12 C11 C10 108.0 . .
C12 C11 Co1 69.8(8) . .
C10 C11 Co1 76.9(8) . .
C8 C12 C11 108.0 . .
C8 C12 Co1 76.3(9) . .
C11 C12 Co1 71.2(8) . .

loop_
_geom_bond_atom_site_label_1
_geom_bond_atom_site_label_2
_geom_bond_distance
_geom_bond_site_symmetry_2
Mn1 C1 1.982(8) 4
Mn1 C1 1.982(8) 2
Mn1 C1 1.982(8) 3
Mn1 C1 1.982(8) .
Mn1 C2 1.989(12) 3
Mn1 C2 1.989(12) .
Co1 C12 1.902(17) .
Co1 C11 1.919(17) .
Co1 C6 1.952(14) .
Co1 C7 1.962(15) .
Co1 C5 1.994(15) .
Co1 C3 2.011(14) .
Co1 C8 2.02(2) .
Co1 C4 2.031(16) .
Co1 C10 2.050(19) .
Co1 C9 2.11(2) .
N1 C1 1.149(12) .
N2 C2 1.150(19) .
C3 C7 1.413(10) .
C3 C4 1.413(10) .
C4 C5 1.413(10) .
C5 C6 1.413(10) .
C6 C7 1.413(10) .
C8 C12 1.276(13) .
C8 C9 1.276(13) .
C9 C10 1.276(13) .
C10 C11 1.276(13) .
C11 C12 1.276(13) .
